data_7700391
loop_
_publ_author_name
'Muzio\/l, Tadeusz M'
'Tereba, Natalia'
'Podgajny, Robert'
'K\;edziera, Dariusz'
'Wrzeszcz, Grzegorz'

_publ_section_title
;
 Solvent-assisted structural conversion involving bimetallic complexes
 based on the tris(oxalato)ferrate(iii) unit with the green \\rightarrow
 blue \\rightarrow red crystal color sequence.
;
_journal_issue 30
_journal_name_full 'Dalton transactions (Cambridge, England : 2003)'
_journal_page_first 11536
_journal_page_last 11546
_journal_paper_doi 10.1039/c9dt02216c
_journal_volume 48
_journal_year 2019
_chemical_formula_moiety '(Fe 2+)2, (N2 C10 H8)6, (Fe 3+), (C2 O4 2-)3, 10(H2O)'
_chemical_formula_sum 'C66 H68 Fe3 N13 O25'
_chemical_formula_weight 1610.88
_space_group_crystal_system monoclinic
_space_group_IT_number 14
_space_group_name_Hall '-P 2ybc'
_space_group_name_H-M_alt 'P 1 21/c 1'
_symmetry_cell_setting monoclinic
_symmetry_Int_Tables_number 14
_symmetry_space_group_name_Hall '-P 2ybc'
_symmetry_space_group_name_H-M 'P 1 21/c 1'
_atom_sites_solution_hydrogens mixed
_audit_creation_method SHELXL-2013
_audit_update_record
;
2019-06-20 deposited with the CCDC.    2019-06-26 downloaded from the CCDC.
;
_cell_angle_alpha 90
_cell_angle_beta 95.0901(17)
_cell_angle_gamma 90
_cell_formula_units_Z 4
_cell_length_a 22.4119(4)
_cell_length_b 13.8413(2)
_cell_length_c 22.4102(6)
_cell_measurement_reflns_used 48689
_cell_measurement_temperature 100(2)
_cell_measurement_theta_max 36.7440
_cell_measurement_theta_min 2.8570
_cell_volume 6924.4(2)
_computing_data_reduction 'xdsapp & CrysAlis RED 171'
_computing_publication_material CIFTAB
_computing_structure_refinement 'SHELXL-2013 (Sheldrick, 2013)'
_computing_structure_solution 'SHELXS-97 (Sheldrick, 1997)'
_diffrn_ambient_temperature 100(2)
_diffrn_measured_fraction_theta_full 0.926
_diffrn_measured_fraction_theta_max 0.914
_diffrn_measurement_device_type 'BL14-2 beamline'
_diffrn_measurement_method 'spindle axis rotation'
_diffrn_radiation_probe x-ray
_diffrn_radiation_wavelength 0.82657
_diffrn_reflns_av_R_equivalents 0.0471
_diffrn_reflns_av_unetI/netI 0.0231
_diffrn_reflns_Laue_measured_fraction_full 0.926
_diffrn_reflns_Laue_measured_fraction_max 0.914
_diffrn_reflns_limit_h_max 28
_diffrn_reflns_limit_h_min -28
_diffrn_reflns_limit_k_max 17
_diffrn_reflns_limit_k_min -17
_diffrn_reflns_limit_l_max 22
_diffrn_reflns_limit_l_min -22
_diffrn_reflns_number 92549
_diffrn_reflns_point_group_measured_fraction_full 0.926
_diffrn_reflns_point_group_measured_fraction_max 0.914
_diffrn_reflns_theta_full 29.732
_diffrn_reflns_theta_max 31.105
_diffrn_reflns_theta_min 2.857
_diffrn_source synchrotron
_diffrn_source_type 'BL14-2 beamline (BESSY II, Berlin)'
_exptl_absorpt_coefficient_mu 1.012
_exptl_absorpt_correction_T_max 0.906
_exptl_absorpt_correction_T_min 0.632
_exptl_absorpt_correction_type numerical
_exptl_absorpt_process_details 'CrysAlis CCD, Oxford 2001'
_exptl_crystal_colour red
_exptl_crystal_density_diffrn 1.545
_exptl_crystal_description needle
_exptl_crystal_F_000 3332
_exptl_crystal_size_max 0.500
_exptl_crystal_size_mid 0.100
_exptl_crystal_size_min 0.100
_refine_diff_density_max 0.850
_refine_diff_density_min -0.627
_refine_diff_density_rms 0.069
_refine_ls_extinction_method none
_refine_ls_goodness_of_fit_ref 1.048
_refine_ls_hydrogen_treatment mixed
_refine_ls_matrix_type full
_refine_ls_number_parameters 1033
_refine_ls_number_reflns 12941
_refine_ls_number_restraints 17
_refine_ls_restrained_S_all 1.062
_refine_ls_R_factor_all 0.0485
_refine_ls_R_factor_gt 0.0460
_refine_ls_shift/su_max 0.005
_refine_ls_shift/su_mean 0.000
_refine_ls_structure_factor_coef Fsqd
_refine_ls_weighting_details 'w=1/[\s^2^(Fo^2^)+(0.0837P)^2^+5.1881P] where P=(Fo^2^+2Fc^2^)/3'
_refine_ls_weighting_scheme calc
_refine_ls_wR_factor_gt 0.1318
_refine_ls_wR_factor_ref 0.1341
_reflns_Friedel_coverage 0.000
_reflns_number_gt 11986
_reflns_number_total 12941
_reflns_threshold_expression 'I > 2\s(I)'
_cod_data_source_file c9dt02216c2.cif
_cod_data_source_block structure2a
_cod_depositor_comments 'Adding full bibliography for 7700388--7700391.cif.'
_cod_original_sg_symbol_H-M 'P 21/c'
_cod_database_code 7700391
_shelx_space_group_comment
;
The symmetry employed for this shelxl refinement is uniquely defined
by the following loop, which should always be used as a source of
symmetry information in preference to the above space-group names.
They are only intended as comments.
;
_shelx_estimated_absorpt_t_min 0.632
_shelx_estimated_absorpt_t_max 0.906
_shelxl_version_number 2013-4

loop_
_space_group_symop_operation_xyz
'x, y, z'
'-x, y+1/2, -z+1/2'
'-x, -y, -z'
'x, -y-1/2, z-1/2'

loop_
_atom_site_label
_atom_site_type_symbol
_atom_site_fract_x
_atom_site_fract_y
_atom_site_fract_z
_atom_site_U_iso_or_equiv
_atom_site_adp_type
_atom_site_occupancy
_atom_site_site_symmetry_order
_atom_site_calc_flag
_atom_site_refinement_flags_posn
_atom_site_refinement_flags_adp
_atom_site_refinement_flags_occupancy
_atom_site_disorder_assembly
_atom_site_disorder_group
Fe1 Fe 0.07750(2) 0.24037(2) 0.27244(2) 0.02391(10) Uani 1 1 d . . . . .
N1 N 0.02636(8) 0.31599(13) 0.32272(9) 0.0253(4) Uani 1 1 d . . . . .
N11 N 0.15078(8) 0.30195(14) 0.30988(10) 0.0285(4) Uani 1 1 d . . . . .
N21 N 0.12493(8) 0.15329(14) 0.22532(10) 0.0292(4) Uani 1 1 d . . . . .
N30 N 0.08406(8) 0.13018(14) 0.32837(10) 0.0290(4) Uani 1 1 d . . . . .
N20 N 0.08251(9) 0.34866(15) 0.21535(10) 0.0322(5) Uani 1 1 d . . . . .
C25 C 0.14315(9) 0.07009(17) 0.25383(13) 0.0320(5) Uani 1 1 d . . . . .
N10 N -0.00110(8) 0.19685(14) 0.23570(9) 0.0263(4) Uani 1 1 d . . . . .
C6 C -0.04908(10) 0.23953(15) 0.25809(11) 0.0250(5) Uani 1 1 d . . . . .
C5 C -0.03359(9) 0.30548(15) 0.30822(11) 0.0246(5) Uani 1 1 d . . . . .
C23 C 0.19698(10) 0.0207(2) 0.17149(15) 0.0425(7) Uani 1 1 d . . . . .
H23 H 0.2221 -0.0238 0.1534 0.051 Uiso 1 1 calc R U . . .
C26 C 0.11997(10) 0.05711(17) 0.31255(13) 0.0325(5) Uani 1 1 d . . . . .
C4 C -0.07571(10) 0.35183(17) 0.33998(11) 0.0278(5) Uani 1 1 d . . . . .
H4 H -0.1173 0.3437 0.3286 0.033 Uiso 1 1 calc R U . . .
C7 C -0.10744(10) 0.22098(17) 0.23502(11) 0.0281(5) Uani 1 1 d . . . . .
H7 H -0.1401 0.2521 0.2513 0.034 Uiso 1 1 calc R U . . .
C24 C 0.17978(10) 0.00345(19) 0.22823(14) 0.0378(6) Uani 1 1 d . . . . .
H24 H 0.1928 -0.0532 0.2495 0.045 Uiso 1 1 calc R U . . .
C2 C 0.00408(11) 0.41921(17) 0.40431(12) 0.0305(5) Uani 1 1 d . . . . .
H2 H 0.0183 0.4574 0.4378 0.037 Uiso 1 1 calc R U . . .
C10 C -0.01180(10) 0.13350(18) 0.19067(12) 0.0325(5) Uani 1 1 d . . . . .
H10 H 0.0213 0.1020 0.1754 0.039 Uiso 1 1 calc R U . . .
C22 C 0.17712(11) 0.1033(2) 0.14149(14) 0.0408(6) Uani 1 1 d . . . . .
H22 H 0.1874 0.1154 0.1019 0.049 Uiso 1 1 calc R U . . .
C1 C 0.04387(10) 0.37148(17) 0.37024(11) 0.0290(5) Uani 1 1 d . . . . .
H1 H 0.0856 0.3785 0.3811 0.035 Uiso 1 1 calc R U . . .
C3 C -0.05693(10) 0.40986(17) 0.38827(12) 0.0306(5) Uani 1 1 d . . . . .
H3 H -0.0852 0.4427 0.4101 0.037 Uiso 1 1 calc R U . . .
C8 C -0.11753(10) 0.15622(17) 0.18774(11) 0.0297(5) Uani 1 1 d . . . . .
H8 H -0.1571 0.1428 0.1711 0.036 Uiso 1 1 calc R U . . .
C27 C 0.13343(11) -0.02158(19) 0.35034(15) 0.0433(7) Uani 1 1 d . . . . .
H27 H 0.1583 -0.0723 0.3383 0.052 Uiso 1 1 calc R U . . .
C15 C 0.16612(11) 0.38598(17) 0.28409(13) 0.0338(6) Uani 1 1 d . . . . .
C12 C 0.22850(11) 0.3300(2) 0.38907(15) 0.0443(7) Uani 1 1 d . . . . .
H12 H 0.2495 0.3091 0.4255 0.053 Uiso 1 1 calc R U . . .
C21 C 0.14189(11) 0.16851(19) 0.16997(13) 0.0351(6) Uani 1 1 d . . . . .
H21 H 0.1293 0.2261 0.1495 0.042 Uiso 1 1 calc R U . . .
C16 C 0.12941(11) 0.40976(17) 0.22889(13) 0.0347(6) Uani 1 1 d . . . . .
C14 C 0.21235(12) 0.4436(2) 0.30990(15) 0.0446(7) Uani 1 1 d . . . . .
H14 H 0.2227 0.5018 0.2909 0.054 Uiso 1 1 calc R U . . .
C29 C 0.07281(12) 0.0484(2) 0.42110(15) 0.0458(7) Uani 1 1 d . . . . .
H29 H 0.0557 0.0468 0.4584 0.055 Uiso 1 1 calc R U . . .
C30 C 0.06053(10) 0.12420(19) 0.38165(13) 0.0350(6) Uani 1 1 d . . . . .
H30 H 0.0345 0.1741 0.3925 0.042 Uiso 1 1 calc R U . . .
C11 C 0.18254(10) 0.27434(19) 0.36092(13) 0.0349(6) Uani 1 1 d . . . . .
H11 H 0.1732 0.2143 0.3784 0.042 Uiso 1 1 calc R U . . .
C9 C -0.06906(11) 0.11175(18) 0.16527(12) 0.0320(5) Uani 1 1 d . . . . .
H9 H -0.0748 0.0671 0.1331 0.038 Uiso 1 1 calc R U . . .
C17 C 0.14099(14) 0.4863(2) 0.19102(16) 0.0480(7) Uani 1 1 d . . . . .
H17 H 0.1732 0.5293 0.2017 0.058 Uiso 1 1 calc R U . . .
C20 C 0.04782(12) 0.3631(2) 0.16361(14) 0.0420(6) Uani 1 1 d . . . . .
H20 H 0.0147 0.3212 0.1542 0.050 Uiso 1 1 calc R U . . .
C18 C 0.10580(17) 0.4994(2) 0.13845(17) 0.0586(9) Uani 1 1 d . . . . .
H18 H 0.1136 0.5509 0.1122 0.070 Uiso 1 1 calc R U . . .
C19 C 0.05849(15) 0.4359(2) 0.12400(15) 0.0514(8) Uani 1 1 d . . . . .
H19 H 0.0340 0.4428 0.0874 0.062 Uiso 1 1 calc R U . . .
C28 C 0.11020(13) -0.0250(2) 0.40557(17) 0.0533(9) Uani 1 1 d . . . . .
H28 H 0.1198 -0.0771 0.4323 0.064 Uiso 1 1 calc R U . . .
C13 C 0.24298(12) 0.4160(2) 0.36302(15) 0.0490(8) Uani 1 1 d . . . . .
H13 H 0.2738 0.4558 0.3816 0.059 Uiso 1 1 calc R U . . .
Fe2 Fe 0.41190(2) 0.17467(2) 0.24663(2) 0.02662(10) Uani 1 1 d . . . . .
N31 N 0.48169(8) 0.11761(13) 0.29349(9) 0.0262(4) Uani 1 1 d . . . . .
N41 N 0.41778(8) 0.29565(14) 0.29308(10) 0.0279(4) Uani 1 1 d . . . . .
N40 N 0.47480(9) 0.21952(14) 0.19648(9) 0.0281(4) Uani 1 1 d . . . . .
N51 N 0.39701(9) 0.05241(16) 0.20233(12) 0.0399(5) Uani 1 1 d . . . . .
N50 N 0.34851(9) 0.24713(14) 0.19961(10) 0.0313(5) Uani 1 1 d . . . . .
C35 C 0.53556(9) 0.13893(16) 0.27333(11) 0.0252(5) Uani 1 1 d . . . . .
N60 N 0.35502(8) 0.11684(15) 0.29835(11) 0.0336(5) Uani 1 1 d . . . . .
C36 C 0.53157(10) 0.19449(16) 0.21725(11) 0.0261(5) Uani 1 1 d . . . . .
C60 C 0.33382(11) 0.1563(2) 0.34690(14) 0.0401(6) Uani 1 1 d . . . . .
H60 H 0.3425 0.2221 0.3559 0.048 Uiso 1 1 calc R U . . .
C34 C 0.58935(10) 0.11165(18) 0.30455(11) 0.0298(5) Uani 1 1 d . . . . .
H34 H 0.6264 0.1276 0.2894 0.036 Uiso 1 1 calc R U . . .
C38 C 0.57252(12) 0.27070(19) 0.13384(12) 0.0362(6) Uani 1 1 d . . . . .
H38 H 0.6056 0.2876 0.1123 0.043 Uiso 1 1 calc R U . . .
C46 C 0.34038(10) 0.33896(17) 0.21903(12) 0.0309(5) Uani 1 1 d . . . . .
C31 C 0.48183(10) 0.06796(18) 0.34534(12) 0.0316(5) Uani 1 1 d . . . . .
H31 H 0.4445 0.0519 0.3597 0.038 Uiso 1 1 calc R U . . .
C55 C 0.36245(11) -0.01167(19) 0.22959(16) 0.0466(8) Uani 1 1 d . . . . .
C37 C 0.58081(11) 0.21886(19) 0.18657(12) 0.0329(5) Uani 1 1 d . . . . .
H37 H 0.6200 0.1999 0.2018 0.039 Uiso 1 1 calc R U . . .
C41 C 0.45361(11) 0.31370(18) 0.34347(12) 0.0334(5) Uani 1 1 d . . . . .
H41 H 0.4821 0.2662 0.3574 0.040 Uiso 1 1 calc R U . . .
C45 C 0.37839(10) 0.36571(17) 0.27330(12) 0.0316(5) Uani 1 1 d . . . . .
C32 C 0.53367(11) 0.03947(18) 0.37841(12) 0.0334(5) Uani 1 1 d . . . . .
H32 H 0.5318 0.0053 0.4150 0.040 Uiso 1 1 calc R U . . .
C40 C 0.46763(12) 0.2710(2) 0.14490(12) 0.0364(6) Uani 1 1 d . . . . .
H40 H 0.4283 0.2898 0.1300 0.044 Uiso 1 1 calc R U . . .
C42 C 0.45057(12) 0.3985(2) 0.37564(14) 0.0402(6) Uani 1 1 d . . . . .
H42 H 0.4760 0.4081 0.4114 0.048 Uiso 1 1 calc R U . . .
C33 C 0.58849(10) 0.06121(18) 0.35771(11) 0.0316(5) Uani 1 1 d . . . . .
H33 H 0.6248 0.0419 0.3796 0.038 Uiso 1 1 calc R U . . .
C56 C 0.34062(10) 0.02310(19) 0.28464(15) 0.0434(7) Uani 1 1 d . . . . .
C59 C 0.29949(11) 0.1042(2) 0.38473(16) 0.0487(8) Uani 1 1 d . . . . .
H59 H 0.2846 0.1339 0.4186 0.058 Uiso 1 1 calc R U . . .
C47 C 0.30068(11) 0.40236(19) 0.18849(14) 0.0386(6) Uani 1 1 d . . . . .
H47 H 0.2957 0.4661 0.2031 0.046 Uiso 1 1 calc R U . . .
C39 C 0.51510(13) 0.2974(2) 0.11319(13) 0.0384(6) Uani 1 1 d . . . . .
H39 H 0.5083 0.3338 0.0773 0.046 Uiso 1 1 calc R U . . .
C43 C 0.41055(13) 0.4690(2) 0.35547(15) 0.0447(7) Uani 1 1 d . . . . .
H43 H 0.4080 0.5277 0.3770 0.054 Uiso 1 1 calc R U . . .
C44 C 0.37418(11) 0.45319(18) 0.30366(14) 0.0383(6) Uani 1 1 d . . . . .
H44 H 0.3465 0.5013 0.2887 0.046 Uiso 1 1 calc R U . . .
C58 C 0.28771(12) 0.0075(3) 0.37138(19) 0.0601(11) Uani 1 1 d . . . . .
H58 H 0.2656 -0.0305 0.3970 0.072 Uiso 1 1 calc R U . . .
C50 C 0.31577(11) 0.2176(2) 0.14981(14) 0.0394(6) Uani 1 1 d . . . . .
H50 H 0.3199 0.1529 0.1368 0.047 Uiso 1 1 calc R U . . .
C48 C 0.26848(12) 0.3717(2) 0.13666(15) 0.0455(7) Uani 1 1 d . . . . .
H48 H 0.2413 0.4142 0.1148 0.055 Uiso 1 1 calc R U . . .
C53 C 0.36788(16) -0.1242(3) 0.1488(2) 0.0803(15) Uani 1 1 d . . . . .
H53 H 0.3578 -0.1845 0.1304 0.096 Uiso 1 1 calc R U . . .
C49 C 0.27631(12) 0.2780(2) 0.11683(15) 0.0441(7) Uani 1 1 d . . . . .
H49 H 0.2548 0.2556 0.0810 0.053 Uiso 1 1 calc R U . . .
C51 C 0.41646(13) 0.0286(2) 0.14921(16) 0.0514(8) Uani 1 1 d . . . . .
H51 H 0.4409 0.0732 0.1303 0.062 Uiso 1 1 calc R U . . .
C57 C 0.30792(13) -0.0323(2) 0.32151(18) 0.0524(9) Uani 1 1 d . . . . .
H57 H 0.2996 -0.0981 0.3120 0.063 Uiso 1 1 calc R U . . .
C54 C 0.34805(14) -0.1019(2) 0.2039(2) 0.0684(12) Uani 1 1 d . . . . .
H54 H 0.3250 -0.1471 0.2240 0.082 Uiso 1 1 calc R U . . .
C52 C 0.40218(15) -0.0588(3) 0.1208(2) 0.0698(12) Uani 1 1 d . . . . .
H52 H 0.4158 -0.0729 0.0828 0.084 Uiso 1 1 calc R U . . .
Fe3 Fe 0.18788(2) 0.76492(3) 0.00850(2) 0.02971(10) Uani 1 1 d . . . . .
O82 O 0.22244(7) 0.77675(13) 0.18650(8) 0.0317(4) Uani 1 1 d . . . . .
O71 O 0.11808(8) 0.67757(13) 0.02095(9) 0.0373(4) Uani 1 1 d . . . . .
O91 O 0.20076(8) 0.70469(13) -0.07060(8) 0.0347(4) Uani 1 1 d . . . . .
O81 O 0.19436(7) 0.81907(12) 0.09219(8) 0.0307(4) Uani 1 1 d . . . . .
O83 O 0.24367(8) 0.66547(13) 0.04998(9) 0.0369(4) Uani 1 1 d . . . . .
O92 O 0.24855(9) 0.72676(13) -0.15244(9) 0.0396(4) Uani 1 1 d . . . . .
O93 O 0.25215(8) 0.85342(13) -0.01693(9) 0.0354(4) Uani 1 1 d . . . . .
O73 O 0.12031(8) 0.85256(13) -0.02035(8) 0.0344(4) Uani 1 1 d . . . . .
O84 O 0.27117(9) 0.61089(14) 0.14161(9) 0.0423(4) Uani 1 1 d . . . . .
O72 O 0.01836(9) 0.66846(16) 0.00384(11) 0.0520(5) Uani 1 1 d . . . . .
O74 O 0.02081(9) 0.85786(17) -0.03841(10) 0.0477(5) Uani 1 1 d . . . . .
C83 C 0.24787(10) 0.67036(17) 0.10721(12) 0.0293(5) Uani 1 1 d . . . . .
C82 C 0.21941(10) 0.76301(17) 0.13237(11) 0.0271(5) Uani 1 1 d . . . . .
O94 O 0.31158(9) 0.87591(15) -0.09090(10) 0.0459(5) Uani 1 1 d . . . . .
C93 C 0.27144(11) 0.83369(18) -0.06813(13) 0.0344(5) Uani 1 1 d . . . . .
C92 C 0.23869(12) 0.74731(17) -0.10088(12) 0.0326(5) Uani 1 1 d . . . . .
C73 C 0.06672(12) 0.8164(2) -0.02135(12) 0.0361(6) Uani 1 1 d . . . . .
C72 C 0.06578(12) 0.7112(2) 0.00332(13) 0.0371(6) Uani 1 1 d . . . . .
N75 N 0.40882(12) 0.0941(2) 0.48874(13) 0.0549(7) Uani 1 1 d . . . . .
O76 O 0.42126(11) 0.01386(17) 0.46962(11) 0.0559(6) Uani 1 1 d . . . . .
O77 O 0.43421(14) 0.1690(2) 0.47013(15) 0.0831(9) Uani 1 1 d . . . . .
O78 O 0.37078(12) 0.1047(2) 0.52618(13) 0.0707(7) Uani 1 1 d . . . . .
O85 O 0.28086(8) 0.86653(13) -0.23251(9) 0.0332(4) Uani 1 1 d . . . . .
H85A H 0.2762(16) 0.830(3) -0.2072(18) 0.050 Uiso 1 1 d . U . . .
H85B H 0.2660(16) 0.843(3) -0.2646(18) 0.050 Uiso 1 1 d . U . . .
O86 O 0.26354(10) 1.04844(16) 0.03007(11) 0.0453(5) Uani 1 1 d D . . . .
H86A H 0.2661(18) 0.994(2) 0.0182(18) 0.068 Uiso 1 1 d D U . . .
H86B H 0.2912(19) 1.079(3) 0.0171(19) 0.068 Uiso 1 1 d . U . . .
O87 O 0.14109(10) 1.05452(17) -0.01905(11) 0.0487(5) Uani 1 1 d . . . . .
H87A H 0.128(2) 1.001(4) -0.019(2) 0.073 Uiso 1 1 d . U . . .
H87B H 0.176(2) 1.065(3) -0.010(2) 0.073 Uiso 1 1 d . U . . .
O88 O -0.09967(12) 0.7691(2) -0.02507(16) 0.0728(8) Uani 1 1 d . . . . .
H88A H -0.103(2) 0.841(4) -0.007(3) 0.109 Uiso 1 1 d . U . . .
H88B H -0.061(3) 0.775(4) -0.031(3) 0.109 Uiso 1 1 d . U . . .
O89 O 0.35468(11) -0.1524(2) 0.49089(11) 0.0565(6) Uani 1 1 d . . . . .
H89A H 0.366(2) -0.098(4) 0.488(2) 0.085 Uiso 1 1 d . U . . .
H89B H 0.316(2) -0.156(3) 0.510(2) 0.085 Uiso 1 1 d . U . . .
O90 O 0.54578(15) 0.2576(2) 0.46297(15) 0.0671(9) Uani 0.85 1 d D . P A 1
H90A H 0.516(2) 0.224(4) 0.460(3) 0.101 Uiso 0.85 1 d D U P B 1
H90B H 0.575(2) 0.227(4) 0.460(3) 0.101 Uiso 0.85 1 d D U P C 1
O96 O 0.19762(16) 0.1902(4) 0.48806(17) 0.0622(9) Uani 0.7 1 d . . P D 1
O99 O 0.5731(3) 0.0915(4) 0.0220(2) 0.0970(18) Uani 0.65 1 d . . P E 1
O100 O 0.1950(4) 0.3718(7) -0.0093(4) 0.058(2) Uani 0.3 1 d . . P F 2
O101 O 0.5968(11) 0.1711(14) 0.0030(8) 0.077(6) Uani 0.15 1 d . . P G 2
O95 O 0.25214(17) 0.4803(3) 0.00744(17) 0.0722(9) Uani 0.8 1 d D . P . .
H95A H 0.2118(17) 0.486(5) 0.021(3) 0.108 Uiso 0.8 1 d D U P . .
O97 O 0.3621(2) 0.3323(3) 0.5100(2) 0.0998(14) Uani 0.8 1 d . U P . .
O98 O 0.4802(3) 0.0829(3) 0.03152(18) 0.0935(15) Uani 0.75 1 d D U P . .
H98A H 0.4439(15) 0.084(7) 0.034(5) 0.140 Uiso 0.75 1 d D U P . .

loop_
_atom_site_aniso_label
_atom_site_aniso_U_11
_atom_site_aniso_U_22
_atom_site_aniso_U_33
_atom_site_aniso_U_23
_atom_site_aniso_U_13
_atom_site_aniso_U_12
Fe1 0.01929(16) 0.02106(16) 0.0318(2) -0.00046(12) 0.00482(12) 0.00294(11)
N1 0.0234(9) 0.0224(9) 0.0306(12) 0.0021(7) 0.0049(7) 0.0027(7)
N11 0.0211(8) 0.0268(9) 0.0385(13) -0.0045(8) 0.0071(8) 0.0018(7)
N21 0.0206(8) 0.0287(10) 0.0385(13) -0.0052(8) 0.0046(8) 0.0004(7)
N30 0.0202(8) 0.0256(9) 0.0411(13) 0.0031(8) 0.0030(8) 0.0011(7)
N20 0.0307(10) 0.0282(10) 0.0391(13) 0.0026(8) 0.0114(8) 0.0077(8)
C25 0.0179(9) 0.0260(11) 0.0515(17) -0.0081(10) -0.0001(9) 0.0001(8)
N10 0.0232(9) 0.0257(9) 0.0300(12) -0.0013(8) 0.0034(7) 0.0030(7)
C6 0.0255(10) 0.0222(10) 0.0280(14) 0.0058(8) 0.0055(9) 0.0027(8)
C5 0.0220(10) 0.0221(10) 0.0302(14) 0.0050(8) 0.0045(8) 0.0026(8)
C23 0.0219(11) 0.0399(14) 0.066(2) -0.0254(13) 0.0049(11) 0.0021(10)
C26 0.0207(10) 0.0234(11) 0.0531(17) 0.0027(10) 0.0028(9) 0.0000(8)
C4 0.0234(10) 0.0284(11) 0.0323(14) 0.0039(9) 0.0064(9) 0.0031(8)
C7 0.0225(10) 0.0291(11) 0.0332(14) 0.0044(9) 0.0046(9) 0.0025(8)
C24 0.0223(10) 0.0297(12) 0.0608(19) -0.0119(11) 0.0010(10) 0.0018(9)
C2 0.0331(12) 0.0277(11) 0.0313(14) -0.0022(9) 0.0070(9) -0.0004(9)
C10 0.0293(11) 0.0334(12) 0.0350(15) -0.0061(10) 0.0043(9) 0.0038(9)
C22 0.0255(11) 0.0527(16) 0.0452(18) -0.0183(13) 0.0086(10) -0.0047(11)
C1 0.0242(10) 0.0279(11) 0.0351(15) -0.0022(9) 0.0035(9) 0.0002(8)
C3 0.0293(11) 0.0299(11) 0.0343(15) 0.0008(9) 0.0116(9) 0.0055(9)
C8 0.0267(11) 0.0324(12) 0.0294(14) 0.0056(9) -0.0010(9) -0.0009(9)
C27 0.0295(12) 0.0298(13) 0.071(2) 0.0112(12) 0.0083(12) 0.0062(10)
C15 0.0304(11) 0.0263(11) 0.0472(17) -0.0085(10) 0.0180(10) -0.0009(9)
C12 0.0257(12) 0.0592(18) 0.0479(19) -0.0194(14) 0.0031(11) 0.0010(11)
C21 0.0267(11) 0.0383(13) 0.0410(17) -0.0072(11) 0.0065(10) 0.0007(9)
C16 0.0364(12) 0.0243(11) 0.0461(17) -0.0014(10) 0.0193(11) 0.0044(9)
C14 0.0384(14) 0.0343(13) 0.065(2) -0.0169(13) 0.0239(13) -0.0090(11)
C29 0.0356(13) 0.0495(16) 0.054(2) 0.0209(14) 0.0140(12) 0.0064(11)
C30 0.0262(11) 0.0352(13) 0.0444(16) 0.0097(11) 0.0077(10) 0.0038(9)
C11 0.0234(11) 0.0365(13) 0.0449(17) -0.0066(11) 0.0042(10) 0.0027(9)
C9 0.0326(12) 0.0317(12) 0.0314(15) -0.0021(10) 0.0016(9) -0.0001(9)
C17 0.0549(17) 0.0292(13) 0.064(2) 0.0048(13) 0.0277(15) 0.0037(12)
C20 0.0379(13) 0.0462(15) 0.0428(18) 0.0109(12) 0.0087(11) 0.0120(11)
C18 0.075(2) 0.0386(16) 0.067(2) 0.0229(15) 0.0337(18) 0.0175(15)
C19 0.0574(18) 0.0532(18) 0.045(2) 0.0196(14) 0.0140(14) 0.0207(14)
C28 0.0378(14) 0.0431(16) 0.081(2) 0.0313(16) 0.0137(14) 0.0093(12)
C13 0.0308(13) 0.0555(18) 0.063(2) -0.0295(15) 0.0144(13) -0.0126(12)
Fe2 0.02125(16) 0.02303(17) 0.0348(2) 0.00211(12) -0.00179(13) 0.00299(11)
N31 0.0241(9) 0.0231(9) 0.0308(12) 0.0006(7) -0.0001(7) 0.0013(7)
N41 0.0230(9) 0.0251(9) 0.0362(12) 0.0044(8) 0.0056(8) -0.0007(7)
N40 0.0276(9) 0.0300(10) 0.0262(12) 0.0006(8) -0.0013(7) 0.0068(7)
N51 0.0294(10) 0.0315(11) 0.0555(16) -0.0058(10) -0.0134(9) 0.0087(8)
N50 0.0226(9) 0.0292(10) 0.0413(14) 0.0048(8) -0.0006(8) 0.0015(7)
C35 0.0239(10) 0.0249(10) 0.0265(13) -0.0036(8) 0.0009(8) 0.0024(8)
N60 0.0195(8) 0.0285(10) 0.0514(14) 0.0107(9) -0.0038(8) 0.0005(7)
C36 0.0263(10) 0.0261(11) 0.0253(13) -0.0027(9) 0.0000(8) 0.0037(8)
C60 0.0270(11) 0.0383(14) 0.0552(19) 0.0147(12) 0.0053(11) 0.0009(10)
C34 0.0242(10) 0.0363(12) 0.0285(14) 0.0003(9) 0.0004(9) 0.0029(9)
C38 0.0405(13) 0.0382(13) 0.0316(16) 0.0002(10) 0.0118(11) 0.0036(10)
C46 0.0219(10) 0.0278(11) 0.0436(16) 0.0074(10) 0.0057(9) 0.0017(8)
C31 0.0264(11) 0.0327(12) 0.0353(15) 0.0063(10) 0.0007(9) -0.0006(9)
C55 0.0276(12) 0.0293(13) 0.079(2) -0.0032(13) -0.0197(13) 0.0035(10)
C37 0.0298(11) 0.0372(13) 0.0316(15) -0.0009(10) 0.0022(9) 0.0045(9)
C41 0.0307(11) 0.0314(12) 0.0382(16) 0.0001(10) 0.0034(10) -0.0021(9)
C45 0.0247(10) 0.0242(11) 0.0468(16) 0.0056(10) 0.0088(10) 0.0002(8)
C32 0.0333(12) 0.0328(12) 0.0334(15) 0.0067(10) -0.0008(10) 0.0011(9)
C40 0.0365(13) 0.0422(14) 0.0301(16) 0.0050(10) 0.0015(10) 0.0114(10)
C42 0.0400(13) 0.0375(14) 0.0435(18) -0.0051(11) 0.0061(11) -0.0073(11)
C33 0.0262(11) 0.0367(13) 0.0306(14) 0.0008(10) -0.0048(9) 0.0047(9)
C56 0.0212(10) 0.0298(12) 0.076(2) 0.0144(13) -0.0146(11) -0.0018(9)
C59 0.0236(11) 0.0589(18) 0.063(2) 0.0279(15) 0.0031(11) 0.0003(11)
C47 0.0277(11) 0.0327(13) 0.0552(19) 0.0113(11) 0.0029(11) 0.0068(10)
C39 0.0489(15) 0.0395(14) 0.0275(15) 0.0053(10) 0.0066(11) 0.0121(11)
C43 0.0442(14) 0.0290(13) 0.063(2) -0.0084(12) 0.0132(13) -0.0060(11)
C44 0.0349(12) 0.0248(12) 0.0566(19) 0.0024(11) 0.0121(11) 0.0006(9)
C58 0.0234(12) 0.0606(19) 0.093(3) 0.047(2) -0.0121(14) -0.0104(12)
C50 0.0288(12) 0.0378(13) 0.0501(18) 0.0014(12) -0.0057(11) 0.0027(10)
C48 0.0311(13) 0.0435(15) 0.060(2) 0.0178(13) -0.0043(12) 0.0092(11)
C53 0.0480(19) 0.054(2) 0.133(4) -0.050(2) -0.028(2) 0.0095(16)
C49 0.0310(13) 0.0494(16) 0.0496(19) 0.0103(13) -0.0096(11) 0.0009(11)
C51 0.0407(14) 0.0493(17) 0.061(2) -0.0223(14) -0.0125(13) 0.0148(12)
C57 0.0331(13) 0.0406(15) 0.080(3) 0.0208(15) -0.0120(14) -0.0084(12)
C54 0.0402(16) 0.0361(16) 0.123(4) -0.0097(19) -0.0271(19) -0.0015(13)
C52 0.0444(17) 0.062(2) 0.098(3) -0.044(2) -0.0187(18) 0.0147(16)
Fe3 0.03285(19) 0.03153(19) 0.0254(2) 0.00232(13) 0.00629(14) 0.00423(13)
O82 0.0286(8) 0.0397(9) 0.0270(12) 0.0002(7) 0.0028(6) 0.0037(7)
O71 0.0409(10) 0.0383(10) 0.0341(11) 0.0041(7) 0.0106(8) -0.0009(7)
O91 0.0445(10) 0.0310(9) 0.0294(11) 0.0003(7) 0.0086(7) -0.0011(7)
O81 0.0341(8) 0.0308(8) 0.0278(10) 0.0004(7) 0.0054(7) 0.0064(7)
O83 0.0437(10) 0.0376(10) 0.0304(12) 0.0041(7) 0.0090(7) 0.0130(8)
O92 0.0589(12) 0.0304(9) 0.0316(12) 0.0012(7) 0.0155(8) 0.0079(8)
O93 0.0387(9) 0.0328(9) 0.0361(11) -0.0030(7) 0.0103(7) -0.0004(7)
O73 0.0336(9) 0.0385(9) 0.0313(11) 0.0060(7) 0.0040(7) 0.0045(7)
O84 0.0483(11) 0.0412(10) 0.0366(12) 0.0026(8) -0.0005(8) 0.0164(8)
O72 0.0436(11) 0.0529(13) 0.0609(15) 0.0009(10) 0.0119(10) -0.0087(9)
O74 0.0372(10) 0.0631(13) 0.0438(13) 0.0133(10) 0.0084(8) 0.0092(9)
C83 0.0251(10) 0.0331(12) 0.0301(16) 0.0027(9) 0.0043(9) 0.0031(9)
C82 0.0213(10) 0.0326(12) 0.0282(16) 0.0029(9) 0.0065(8) 0.0000(8)
O94 0.0487(11) 0.0430(11) 0.0486(13) -0.0007(9) 0.0197(9) -0.0055(9)
C93 0.0370(13) 0.0309(12) 0.0365(16) 0.0037(10) 0.0103(10) 0.0052(10)
C92 0.0408(13) 0.0274(11) 0.0307(16) 0.0043(9) 0.0095(10) 0.0085(9)
C73 0.0374(13) 0.0460(15) 0.0258(15) 0.0016(10) 0.0087(10) 0.0049(11)
C72 0.0393(13) 0.0439(14) 0.0293(15) -0.0018(11) 0.0096(10) -0.0011(11)
N75 0.0504(15) 0.0654(18) 0.0469(18) 0.0132(13) -0.0076(12) -0.0084(13)
O76 0.0690(14) 0.0480(13) 0.0529(15) 0.0091(10) 0.0178(11) 0.0072(10)
O77 0.0838(19) 0.078(2) 0.083(2) 0.0243(15) -0.0161(15) -0.0329(15)
O78 0.0620(15) 0.092(2) 0.0593(18) -0.0016(14) 0.0120(12) 0.0123(14)
O85 0.0371(9) 0.0341(9) 0.0287(11) -0.0007(7) 0.0053(7) -0.0068(7)
O86 0.0434(11) 0.0402(11) 0.0526(14) -0.0088(9) 0.0053(9) 0.0055(9)
O87 0.0402(11) 0.0440(12) 0.0612(15) 0.0045(10) 0.0009(10) 0.0066(9)
O88 0.0478(13) 0.0723(18) 0.097(2) -0.0136(15) -0.0006(14) 0.0137(12)
O89 0.0533(13) 0.0722(16) 0.0458(14) -0.0031(11) 0.0152(10) -0.0158(12)
O90 0.076(2) 0.070(2) 0.052(2) 0.0251(15) -0.0134(16) -0.0306(16)
O96 0.053(2) 0.080(3) 0.053(2) 0.012(2) -0.0025(15) 0.011(2)
O99 0.122(4) 0.070(3) 0.089(4) -0.012(3) -0.049(3) 0.003(3)
O100 0.054(5) 0.046(4) 0.072(6) -0.007(4) -0.005(4) 0.003(4)
O101 0.127(17) 0.059(11) 0.045(11) -0.017(8) 0.004(10) 0.025(11)
O95 0.083(2) 0.067(2) 0.067(2) -0.0066(16) 0.0083(17) 0.0036(18)
O97 0.124(3) 0.087(3) 0.093(3) 0.027(2) 0.040(2) 0.062(2)
O98 0.193(5) 0.0438(18) 0.040(2) -0.0011(14) -0.011(3) 0.005(3)

loop_
_atom_type_symbol
_atom_type_description
_atom_type_scat_dispersion_real
_atom_type_scat_dispersion_imag
_atom_type_scat_source
C C 0.0052 0.0023 'International Tables Vol C Tables 4.2.6.8 and 6.1.1.4'
H H 0.0000 0.0000 'International Tables Vol C Tables 4.2.6.8 and 6.1.1.4'
N N 0.0094 0.0046 'International Tables Vol C Tables 4.2.6.8 and 6.1.1.4'
O O 0.0162 0.0086 'International Tables Vol C Tables 4.2.6.8 and 6.1.1.4'
Fe Fe 0.3670 1.1191 'International Tables Vol C Tables 4.2.6.8 and 6.1.1.4'

loop_
_geom_angle_atom_site_label_1
_geom_angle_atom_site_label_2
_geom_angle_atom_site_label_3
_geom_angle
N30 Fe1 N11 92.96(8)
N30 Fe1 N10 92.44(8)
N11 Fe1 N10 171.91(8)
N30 Fe1 N21 81.63(9)
N11 Fe1 N21 91.37(8)
N10 Fe1 N21 95.37(8)
N30 Fe1 N1 93.53(8)
N11 Fe1 N1 91.82(8)
N10 Fe1 N1 81.84(8)
N21 Fe1 N1 174.33(8)
N30 Fe1 N20 172.34(8)
N11 Fe1 N20 81.65(9)
N10 Fe1 N20 93.51(9)
N21 Fe1 N20 93.01(9)
N1 Fe1 N20 92.09(8)
C1 N1 C5 117.59(19)
C1 N1 Fe1 127.68(15)
C5 N1 Fe1 114.65(16)
C11 N11 C15 118.0(2)
C11 N11 Fe1 126.59(17)
C15 N11 Fe1 115.01(18)
C21 N21 C25 117.9(2)
C21 N21 Fe1 127.37(17)
C25 N21 Fe1 114.75(17)
C30 N30 C26 118.2(2)
C30 N30 Fe1 126.64(16)
C26 N30 Fe1 114.99(17)
C20 N20 C16 118.2(2)
C20 N20 Fe1 127.17(19)
C16 N20 Fe1 114.39(18)
N21 C25 C24 122.0(3)
N21 C25 C26 114.1(2)
C24 C25 C26 123.8(2)
C10 N10 C6 117.8(2)
C10 N10 Fe1 127.38(15)
C6 N10 Fe1 114.79(16)
N10 C6 C7 122.1(2)
N10 C6 C5 114.32(19)
C7 C6 C5 123.5(2)
N1 C5 C4 122.0(2)
N1 C5 C6 114.28(19)
C4 C5 C6 123.7(2)
C22 C23 C24 119.2(2)
C22 C23 H23 120.4
C24 C23 H23 120.4
N30 C26 C27 121.6(3)
N30 C26 C25 114.1(2)
C27 C26 C25 124.4(2)
C3 C4 C5 119.7(2)
C3 C4 H4 120.1
C5 C4 H4 120.1
C6 C7 C8 119.2(2)
C6 C7 H7 120.4
C8 C7 H7 120.4
C23 C24 C25 119.2(3)
C23 C24 H24 120.4
C25 C24 H24 120.4
C3 C2 C1 118.6(2)
C3 C2 H2 120.7
C1 C2 H2 120.7
N10 C10 C9 123.1(2)
N10 C10 H10 118.4
C9 C10 H10 118.4
C23 C22 C21 119.1(3)
C23 C22 H22 120.5
C21 C22 H22 120.5
N1 C1 C2 123.4(2)
N1 C1 H1 118.3
C2 C1 H1 118.3
C4 C3 C2 118.7(2)
C4 C3 H3 120.6
C2 C3 H3 120.6
C9 C8 C7 119.0(2)
C9 C8 H8 120.5
C7 C8 H8 120.5
C28 C27 C26 119.4(3)
C28 C27 H27 120.3
C26 C27 H27 120.3
N11 C15 C14 121.4(3)
N11 C15 C16 114.1(2)
C14 C15 C16 124.4(3)
C13 C12 C11 118.6(3)
C13 C12 H12 120.7
C11 C12 H12 120.7
N21 C21 C22 122.7(3)
N21 C21 H21 118.7
C22 C21 H21 118.7
N20 C16 C17 121.1(3)
N20 C16 C15 114.5(2)
C17 C16 C15 124.4(3)
C13 C14 C15 119.8(3)
C13 C14 H14 120.1
C15 C14 H14 120.1
C30 C29 C28 119.2(3)
C30 C29 H29 120.4
C28 C29 H29 120.4
N30 C30 C29 122.7(2)
N30 C30 H30 118.7
C29 C30 H30 118.7
N11 C11 C12 122.8(3)
N11 C11 H11 118.6
C12 C11 H11 118.6
C8 C9 C10 118.8(2)
C8 C9 H9 120.6
C10 C9 H9 120.6
C18 C17 C16 119.9(3)
C18 C17 H17 120.0
C16 C17 H17 120.0
N20 C20 C19 122.7(3)
N20 C20 H20 118.6
C19 C20 H20 118.6
C17 C18 C19 119.0(3)
C17 C18 H18 120.5
C19 C18 H18 120.5
C20 C19 C18 118.9(3)
C20 C19 H19 120.5
C18 C19 H19 120.5
C27 C28 C29 119.0(3)
C27 C28 H28 120.5
C29 C28 H28 120.5
C14 C13 C12 119.2(3)
C14 C13 H13 120.4
C12 C13 H13 120.4
N60 Fe2 N50 92.75(8)
N60 Fe2 N31 92.76(8)
N50 Fe2 N31 172.51(8)
N60 Fe2 N41 92.92(9)
N50 Fe2 N41 82.01(9)
N31 Fe2 N41 92.66(8)
N60 Fe2 N51 81.84(10)
N50 Fe2 N51 94.92(9)
N31 Fe2 N51 90.87(8)
N41 Fe2 N51 173.83(9)
N60 Fe2 N40 173.46(8)
N50 Fe2 N40 93.03(8)
N31 Fe2 N40 81.75(8)
N41 Fe2 N40 90.91(8)
N51 Fe2 N40 94.61(10)
C31 N31 C35 117.57(19)
C31 N31 Fe2 127.15(15)
C35 N31 Fe2 115.00(16)
C41 N41 C45 117.5(2)
C41 N41 Fe2 127.34(16)
C45 N41 Fe2 115.03(17)
C40 N40 C36 117.5(2)
C40 N40 Fe2 127.79(16)
C36 N40 Fe2 114.68(16)
C51 N51 C55 118.7(3)
C51 N51 Fe2 127.0(2)
C55 N51 Fe2 114.3(2)
C50 N50 C46 118.1(2)
C50 N50 Fe2 127.26(18)
C46 N50 Fe2 114.56(17)
N31 C35 C34 122.0(2)
N31 C35 C36 114.19(19)
C34 C35 C36 123.8(2)
C60 N60 C56 118.4(2)
C60 N60 Fe2 127.37(18)
C56 N60 Fe2 114.0(2)
N40 C36 C37 121.8(2)
N40 C36 C35 114.2(2)
C37 C36 C35 124.0(2)
N60 C60 C59 122.5(3)
N60 C60 H60 118.8
C59 C60 H60 118.8
C33 C34 C35 119.5(2)
C33 C34 H34 120.2
C35 C34 H34 120.2
C39 C38 C37 118.5(2)
C39 C38 H38 120.7
C37 C38 H38 120.7
N50 C46 C47 122.1(3)
N50 C46 C45 114.6(2)
C47 C46 C45 123.3(2)
N31 C31 C32 123.1(2)
N31 C31 H31 118.5
C32 C31 H31 118.5
N51 C55 C54 121.1(4)
N51 C55 C56 114.5(2)
C54 C55 C56 124.3(3)
C38 C37 C36 119.7(2)
C38 C37 H37 120.1
C36 C37 H37 120.1
N41 C41 C42 122.7(2)
N41 C41 H41 118.6
C42 C41 H41 118.6
N41 C45 C44 122.0(3)
N41 C45 C46 113.7(2)
C44 C45 C46 124.2(2)
C31 C32 C33 119.2(2)
C31 C32 H32 120.4
C33 C32 H32 120.4
N40 C40 C39 122.7(2)
N40 C40 H40 118.7
C39 C40 H40 118.7
C43 C42 C41 119.5(3)
C43 C42 H42 120.3
C41 C42 H42 120.3
C32 C33 C34 118.6(2)
C32 C33 H33 120.7
C34 C33 H33 120.7
N60 C56 C57 121.3(3)
N60 C56 C55 114.6(3)
C57 C56 C55 124.1(3)
C58 C59 C60 118.1(3)
C58 C59 H59 121.0
C60 C59 H59 121.0
C48 C47 C46 119.1(3)
C48 C47 H47 120.5
C46 C47 H47 120.5
C38 C39 C40 119.7(3)
C38 C39 H39 120.1
C40 C39 H39 120.1
C42 C43 C44 119.1(3)
C42 C43 H43 120.5
C44 C43 H43 120.5
C43 C44 C45 119.2(2)
C43 C44 H44 120.4
C45 C44 H44 120.4
C57 C58 C59 119.7(3)
C57 C58 H58 120.1
C59 C58 H58 120.1
N50 C50 C49 122.5(3)
N50 C50 H50 118.8
C49 C50 H50 118.8
C47 C48 C49 119.1(2)
C47 C48 H48 120.5
C49 C48 H48 120.5
C52 C53 C54 119.8(3)
C52 C53 H53 120.1
C54 C53 H53 120.1
C48 C49 C50 119.2(3)
C48 C49 H49 120.4
C50 C49 H49 120.4
N51 C51 C52 122.6(4)
N51 C51 H51 118.7
C52 C51 H51 118.7
C58 C57 C56 119.9(3)
C58 C57 H57 120.0
C56 C57 H57 120.0
C53 C54 C55 119.0(4)
C53 C54 H54 120.5
C55 C54 H54 120.5
C53 C52 C51 118.6(4)
C53 C52 H52 120.7
C51 C52 H52 120.7
O91 Fe3 O73 97.51(8)
O91 Fe3 O81 167.28(7)
O73 Fe3 O81 93.74(7)
O91 Fe3 O93 80.77(7)
O73 Fe3 O93 94.57(7)
O81 Fe3 O93 92.46(7)
O91 Fe3 O71 92.72(8)
O73 Fe3 O71 80.46(7)
O81 Fe3 O71 95.00(7)
O93 Fe3 O71 171.28(8)
O91 Fe3 O83 89.52(8)
O73 Fe3 O83 167.62(8)
O81 Fe3 O83 80.51(7)
O93 Fe3 O83 96.62(8)
O71 Fe3 O83 89.08(8)
C72 O71 Fe3 115.89(17)
C92 O91 Fe3 115.65(17)
C82 O81 Fe3 114.88(15)
C83 O83 Fe3 114.26(15)
C93 O93 Fe3 115.33(16)
C73 O73 Fe3 116.31(16)
O84 C83 O83 126.2(2)
O84 C83 C82 119.6(2)
O83 C83 C82 114.2(2)
O82 C82 O81 125.8(2)
O82 C82 C83 119.8(2)
O81 C82 C83 114.3(2)
O94 C93 O93 126.0(3)
O94 C93 C92 120.4(2)
O93 C93 C92 113.7(2)
O92 C92 O91 125.2(3)
O92 C92 C93 120.4(2)
O91 C92 C93 114.4(2)
O74 C73 O73 125.5(3)
O74 C73 C72 121.2(2)
O73 C73 C72 113.3(2)
O72 C72 O71 126.3(3)
O72 C72 C73 119.8(3)
O71 C72 C73 113.9(2)
O76 N75 O78 121.7(3)
O76 N75 O77 120.0(3)
O78 N75 O77 118.3(4)
H85A O85 H85B 108(4)
H86A O86 H86B 106(4)
H87A O87 H87B 122(5)
H88A O88 H88B 95(4)
H89A O89 H89B 112(4)
H90A O90 H90B 111(7)

loop_
_geom_bond_atom_site_label_1
_geom_bond_atom_site_label_2
_geom_bond_distance
Fe1 N30 1.971(2)
Fe1 N11 1.9706(19)
Fe1 N10 1.9715(19)
Fe1 N21 1.974(2)
Fe1 N1 1.9769(19)
Fe1 N20 1.980(2)
N1 C1 1.343(3)
N1 C5 1.362(3)
N11 C11 1.348(3)
N11 C15 1.357(3)
N21 C21 1.346(4)
N21 C25 1.362(3)
N30 C30 1.350(3)
N30 C26 1.359(3)
N20 C20 1.352(4)
N20 C16 1.362(3)
C25 C24 1.392(3)
C25 C26 1.468(4)
N10 C10 1.342(3)
N10 C6 1.361(3)
C6 C7 1.387(3)
C6 C5 1.465(3)
C5 C4 1.389(3)
C23 C22 1.380(5)
C23 C24 1.382(4)
C23 H23 0.9500
C26 C27 1.396(4)
C4 C3 1.383(4)
C4 H4 0.9500
C7 C8 1.391(4)
C7 H7 0.9500
C24 H24 0.9500
C2 C3 1.389(3)
C2 C1 1.391(3)
C2 H2 0.9500
C10 C9 1.390(3)
C10 H10 0.9500
C22 C21 1.391(4)
C22 H22 0.9500
C1 H1 0.9500
C3 H3 0.9500
C8 C9 1.382(3)
C8 H8 0.9500
C27 C28 1.386(5)
C27 H27 0.9500
C15 C14 1.392(4)
C15 C16 1.461(4)
C12 C13 1.378(5)
C12 C11 1.392(4)
C12 H12 0.9500
C21 H21 0.9500
C16 C17 1.396(4)
C14 C13 1.374(5)
C14 H14 0.9500
C29 C30 1.384(4)
C29 C28 1.381(4)
C29 H29 0.9500
C30 H30 0.9500
C11 H11 0.9500
C9 H9 0.9500
C17 C18 1.370(5)
C17 H17 0.9500
C20 C19 1.379(4)
C20 H20 0.9500
C18 C19 1.392(5)
C18 H18 0.9500
C19 H19 0.9500
C28 H28 0.9500
C13 H13 0.9500
Fe2 N60 1.968(2)
Fe2 N50 1.967(2)
Fe2 N31 1.9702(19)
Fe2 N41 1.970(2)
Fe2 N51 1.975(2)
Fe2 N40 1.979(2)
N31 C31 1.350(3)
N31 C35 1.358(3)
N41 C41 1.350(3)
N41 C45 1.359(3)
N40 C40 1.356(3)
N40 C36 1.360(3)
N51 C51 1.344(4)
N51 C55 1.358(4)
N50 C50 1.343(4)
N50 C46 1.361(3)
C35 C34 1.391(3)
C35 C36 1.469(3)
N60 C60 1.341(4)
N60 C56 1.365(3)
C36 C37 1.393(3)
C60 C59 1.395(4)
C60 H60 0.9500
C34 C33 1.382(4)
C34 H34 0.9500
C38 C39 1.379(4)
C38 C37 1.381(4)
C38 H38 0.9500
C46 C47 1.386(3)
C46 C45 1.469(4)
C31 C32 1.379(3)
C31 H31 0.9500
C55 C54 1.401(4)
C55 C56 1.449(5)
C37 H37 0.9500
C41 C42 1.383(4)
C41 H41 0.9500
C45 C44 1.396(4)
C32 C33 1.384(4)
C32 H32 0.9500
C40 C39 1.380(4)
C40 H40 0.9500
C42 C43 1.374(4)
C42 H42 0.9500
C33 H33 0.9500
C56 C57 1.384(4)
C59 C58 1.391(5)
C59 H59 0.9500
C47 C48 1.379(4)
C47 H47 0.9500
C39 H39 0.9500
C43 C44 1.376(4)
C43 H43 0.9500
C44 H44 0.9500
C58 C57 1.359(6)
C58 H58 0.9500
C50 C49 1.382(4)
C50 H50 0.9500
C48 C49 1.387(5)
C48 H48 0.9500
C53 C52 1.375(7)
C53 C54 1.383(7)
C53 H53 0.9500
C49 H49 0.9500
C51 C52 1.391(4)
C51 H51 0.9500
C57 H57 0.9500
C54 H54 0.9500
C52 H52 0.9500
Fe3 O91 2.0028(18)
Fe3 O73 2.0022(17)
Fe3 O81 2.0129(18)
Fe3 O93 2.0114(18)
Fe3 O71 2.0160(18)
Fe3 O83 2.0289(18)
O82 C82 1.224(3)
O71 C72 1.290(3)
O91 C92 1.278(3)
O81 C82 1.280(3)
O83 C83 1.279(3)
O92 C92 1.229(3)
O93 C93 1.291(3)
O73 C73 1.300(3)
O84 C83 1.214(3)
O72 C72 1.217(3)
O74 C73 1.210(3)
C83 C82 1.560(3)
O94 C93 1.222(3)
C93 C92 1.553(4)
C73 C72 1.558(4)
N75 O76 1.231(4)
N75 O78 1.257(4)
N75 O77 1.271(4)
O85 H85A 0.78(4)
O85 H85B 0.83(4)
O86 H86A 0.80(3)
O86 H86B 0.82(4)
O87 H87A 0.80(5)
O87 H87B 0.80(5)
O88 H88A 1.08(6)
O88 H88B 0.90(6)
O89 H89A 0.79(5)
O89 H89B 1.00(5)
O90 H90A 0.81(3)
O90 H90B 0.80(3)
O95 H95A 0.98(3)
O98 H98A 0.82(3)

loop_
_geom_torsion_atom_site_label_1
_geom_torsion_atom_site_label_2
_geom_torsion_atom_site_label_3
_geom_torsion_atom_site_label_4
_geom_torsion
C21 N21 C25 C24 2.1(3)
Fe1 N21 C25 C24 -176.30(18)
C21 N21 C25 C26 -176.9(2)
Fe1 N21 C25 C26 4.7(2)
C10 N10 C6 C7 -1.4(3)
Fe1 N10 C6 C7 176.45(17)
C10 N10 C6 C5 178.3(2)
Fe1 N10 C6 C5 -3.8(2)
C1 N1 C5 C4 1.6(3)
Fe1 N1 C5 C4 178.51(17)
C1 N1 C5 C6 -176.65(19)
Fe1 N1 C5 C6 0.3(2)
N10 C6 C5 N1 2.3(3)
C7 C6 C5 N1 -178.0(2)
N10 C6 C5 C4 -175.9(2)
C7 C6 C5 C4 3.8(3)
C30 N30 C26 C27 -1.1(3)
Fe1 N30 C26 C27 173.99(19)
C30 N30 C26 C25 179.8(2)
Fe1 N30 C26 C25 -5.1(3)
N21 C25 C26 N30 0.3(3)
C24 C25 C26 N30 -178.8(2)
N21 C25 C26 C27 -178.8(2)
C24 C25 C26 C27 2.2(4)
N1 C5 C4 C3 -0.7(3)
C6 C5 C4 C3 177.4(2)
N10 C6 C7 C8 0.4(3)
C5 C6 C7 C8 -179.2(2)
C22 C23 C24 C25 -0.3(4)
N21 C25 C24 C23 -1.8(3)
C26 C25 C24 C23 177.1(2)
C6 N10 C10 C9 1.6(4)
Fe1 N10 C10 C9 -175.92(19)
C24 C23 C22 C21 2.0(4)
C5 N1 C1 C2 -1.0(3)
Fe1 N1 C1 C2 -177.44(18)
C3 C2 C1 N1 -0.5(4)
C5 C4 C3 C2 -0.9(3)
C1 C2 C3 C4 1.4(4)
C6 C7 C8 C9 0.3(3)
N30 C26 C27 C28 -0.7(4)
C25 C26 C27 C28 178.3(3)
C11 N11 C15 C14 -1.4(3)
Fe1 N11 C15 C14 172.03(18)
C11 N11 C15 C16 179.8(2)
Fe1 N11 C15 C16 -6.8(2)
C25 N21 C21 C22 -0.3(3)
Fe1 N21 C21 C22 177.85(18)
C23 C22 C21 N21 -1.7(4)
C20 N20 C16 C17 1.0(3)
Fe1 N20 C16 C17 176.22(19)
C20 N20 C16 C15 -177.2(2)
Fe1 N20 C16 C15 -2.0(3)
N11 C15 C16 N20 5.8(3)
C14 C15 C16 N20 -173.0(2)
N11 C15 C16 C17 -172.4(2)
C14 C15 C16 C17 8.8(4)
N11 C15 C14 C13 -0.8(4)
C16 C15 C14 C13 178.0(2)
C26 N30 C30 C29 1.8(4)
Fe1 N30 C30 C29 -172.7(2)
C28 C29 C30 N30 -0.6(5)
C15 N11 C11 C12 2.5(3)
Fe1 N11 C11 C12 -170.09(19)
C13 C12 C11 N11 -1.4(4)
C7 C8 C9 C10 -0.1(4)
N10 C10 C9 C8 -0.9(4)
N20 C16 C17 C18 -1.7(4)
C15 C16 C17 C18 176.3(3)
C16 N20 C20 C19 0.8(4)
Fe1 N20 C20 C19 -173.7(2)
C16 C17 C18 C19 0.6(4)
N20 C20 C19 C18 -2.0(4)
C17 C18 C19 C20 1.2(5)
C26 C27 C28 C29 1.9(5)
C30 C29 C28 C27 -1.3(5)
C15 C14 C13 C12 1.9(4)
C11 C12 C13 C14 -0.9(4)
C31 N31 C35 C34 -0.3(3)
Fe2 N31 C35 C34 173.98(18)
C31 N31 C35 C36 -179.0(2)
Fe2 N31 C35 C36 -4.6(2)
C40 N40 C36 C37 -1.2(3)
Fe2 N40 C36 C37 178.73(18)
C40 N40 C36 C35 179.9(2)
Fe2 N40 C36 C35 -0.2(2)
N31 C35 C36 N40 3.2(3)
C34 C35 C36 N40 -175.4(2)
N31 C35 C36 C37 -175.7(2)
C34 C35 C36 C37 5.7(4)
C56 N60 C60 C59 2.2(4)
Fe2 N60 C60 C59 -171.68(19)
N31 C35 C34 C33 0.1(4)
C36 C35 C34 C33 178.6(2)
C50 N50 C46 C47 -1.3(4)
Fe2 N50 C46 C47 175.17(19)
C50 N50 C46 C45 -179.3(2)
Fe2 N50 C46 C45 -2.8(3)
C35 N31 C31 C32 0.7(4)
Fe2 N31 C31 C32 -172.8(2)
C51 N51 C55 C54 1.3(4)
Fe2 N51 C55 C54 -179.8(2)
C51 N51 C55 C56 -176.2(2)
Fe2 N51 C55 C56 2.7(3)
C39 C38 C37 C36 0.3(4)
N40 C36 C37 C38 0.7(4)
C35 C36 C37 C38 179.5(2)
C45 N41 C41 C42 1.5(4)
Fe2 N41 C41 C42 -174.19(19)
C41 N41 C45 C44 -0.5(3)
Fe2 N41 C45 C44 175.71(18)
C41 N41 C45 C46 -178.7(2)
Fe2 N41 C45 C46 -2.5(3)
N50 C46 C45 N41 3.5(3)
C47 C46 C45 N41 -174.5(2)
N50 C46 C45 C44 -174.7(2)
C47 C46 C45 C44 7.4(4)
N31 C31 C32 C33 -0.8(4)
C36 N40 C40 C39 0.7(4)
Fe2 N40 C40 C39 -179.2(2)
N41 C41 C42 C43 -1.4(4)
C31 C32 C33 C34 0.5(4)
C35 C34 C33 C32 -0.1(4)
C60 N60 C56 C57 -3.7(3)
Fe2 N60 C56 C57 170.96(19)
C60 N60 C56 C55 176.5(2)
Fe2 N60 C56 C55 -8.8(3)
N51 C55 C56 N60 4.0(3)
C54 C55 C56 N60 -173.4(2)
N51 C55 C56 C57 -175.8(2)
C54 C55 C56 C57 6.8(4)
N60 C60 C59 C58 0.7(4)
N50 C46 C47 C48 -0.2(4)
C45 C46 C47 C48 177.6(2)
C37 C38 C39 C40 -0.8(4)
N40 C40 C39 C38 0.3(4)
C41 C42 C43 C44 0.2(4)
C42 C43 C44 C45 0.7(4)
N41 C45 C44 C43 -0.6(4)
C46 C45 C44 C43 177.4(2)
C60 C59 C58 C57 -2.1(4)
C46 N50 C50 C49 2.5(4)
Fe2 N50 C50 C49 -173.4(2)
C46 C47 C48 C49 0.6(4)
C47 C48 C49 C50 0.6(4)
N50 C50 C49 C48 -2.2(5)
C55 N51 C51 C52 0.6(4)
Fe2 N51 C51 C52 -178.3(2)
C59 C58 C57 C56 0.7(4)
N60 C56 C57 C58 2.3(4)
C55 C56 C57 C58 -177.9(2)
C52 C53 C54 C55 1.3(5)
N51 C55 C54 C53 -2.2(4)
C56 C55 C54 C53 175.1(3)
C54 C53 C52 C51 0.5(5)
N51 C51 C52 C53 -1.4(5)
Fe3 O83 C83 O84 168.6(2)
Fe3 O83 C83 C82 -11.2(3)
Fe3 O81 C82 O82 -171.93(18)
Fe3 O81 C82 C83 8.2(2)
O84 C83 C82 O82 2.4(3)
O83 C83 C82 O82 -177.8(2)
O84 C83 C82 O81 -177.7(2)
O83 C83 C82 O81 2.1(3)
Fe3 O93 C93 O94 -177.3(2)
Fe3 O93 C93 C92 2.4(3)
Fe3 O91 C92 O92 -172.9(2)
Fe3 O91 C92 C93 4.6(3)
O94 C93 C92 O92 -7.3(4)
O93 C93 C92 O92 172.9(2)
O94 C93 C92 O91 175.0(2)
O93 C93 C92 O91 -4.7(3)
Fe3 O73 C73 O74 -178.5(2)
Fe3 O73 C73 C72 2.6(3)
Fe3 O71 C72 O72 175.9(2)
Fe3 O71 C72 C73 -3.1(3)
O74 C73 C72 O72 2.3(4)
O73 C73 C72 O72 -178.7(3)
O74 C73 C72 O71 -178.6(3)
O73 C73 C72 O71 0.4(3)
